data_2234053
loop_
_publ_author_name
'Abdel-Aziz, Alaa A.-M.'
'El-Azab, Adel S.'
'Ng, Seik Weng'
'Tiekink, Edward R. T.'

_publ_section_title
;
 4-Oxo-2,4-diphenylbutanenitrile
;
_journal_coeditor_code XU5469
_journal_issue 3
_journal_name_full 'Acta Crystallographica Section E'
_journal_page_first o736
_journal_paper_doi 10.1107/S1600536812006137
_journal_volume 68
_journal_year 2012
_chemical_formula_iupac 'C16 H13 N O'
_chemical_formula_moiety 'C16 H13 N O'
_chemical_formula_sum 'C16 H13 N O'
_chemical_formula_weight 235.27
_chemical_name_systematic
;
4-Oxo-2,4-diphenylbutanenitrile
;
_space_group_IT_number 14
_symmetry_cell_setting monoclinic
_symmetry_space_group_name_Hall '-P 2ybc'
_symmetry_space_group_name_H-M 'P 1 21/c 1'
_atom_sites_solution_hydrogens geom
_atom_sites_solution_primary direct
_atom_sites_solution_secondary difmap
_audit_creation_method SHELXL-97
_cell_angle_alpha 90.00
_cell_angle_beta 99.217(2)
_cell_angle_gamma 90.00
_cell_formula_units_Z 4
_cell_length_a 14.2158(3)
_cell_length_b 8.9244(2)
_cell_length_c 9.7553(2)
_cell_measurement_reflns_used 2233
_cell_measurement_temperature 100(2)
_cell_measurement_theta_max 76.0181
_cell_measurement_theta_min 3.1468
_cell_volume 1221.65(5)
_computing_cell_refinement 'CrysAlis PRO (Agilent, 2011)'
_computing_data_collection 'CrysAlis PRO (Agilent, 2011)'
_computing_data_reduction 'CrysAlis PRO (Agilent, 2011)'
_computing_molecular_graphics 'ORTEP-3 (Farrugia, 1997) and DIAMOND (Brandenburg, 2006)'
_computing_publication_material 'publCIF (Westrip, 2010)'
_computing_structure_refinement 'SHELXL97 (Sheldrick, 2008)'
_computing_structure_solution 'SHELXS97 (Sheldrick, 2008)'
_diffrn_ambient_temperature 100(2)
_diffrn_detector_area_resol_mean 10.4041
_diffrn_measured_fraction_theta_full 0.978
_diffrn_measured_fraction_theta_max 0.978
_diffrn_measurement_device_type 'Agilent SuperNova Dual diffractometer with an Atlas detector'
_diffrn_measurement_method '\w scan'
_diffrn_radiation_monochromator Mirror
_diffrn_radiation_source 'SuperNova (Cu) X-ray Source'
_diffrn_radiation_type CuK\a
_diffrn_radiation_wavelength 1.5418
_diffrn_reflns_av_R_equivalents 0.0161
_diffrn_reflns_av_sigmaI/netI 0.0219
_diffrn_reflns_limit_h_max 17
_diffrn_reflns_limit_h_min -17
_diffrn_reflns_limit_k_max 6
_diffrn_reflns_limit_k_min -11
_diffrn_reflns_limit_l_max 12
_diffrn_reflns_limit_l_min -11
_diffrn_reflns_number 4625
_diffrn_reflns_theta_full 76.21
_diffrn_reflns_theta_max 76.21
_diffrn_reflns_theta_min 3.15
_diffrn_standards_decay_% 0
_diffrn_standards_interval_count 0
_diffrn_standards_interval_time 0
_diffrn_standards_number 0
_exptl_absorpt_coefficient_mu 0.630
_exptl_absorpt_correction_T_max 1.00000
_exptl_absorpt_correction_T_min 0.75243
_exptl_absorpt_correction_type multi-scan
_exptl_absorpt_process_details '(CrysAlis PRO; Agilent, 2011)'
_exptl_crystal_colour colourless
_exptl_crystal_density_diffrn 1.279
_exptl_crystal_density_method 'not measured'
_exptl_crystal_description prism
_exptl_crystal_F_000 496
_exptl_crystal_size_max 0.30
_exptl_crystal_size_mid 0.30
_exptl_crystal_size_min 0.15
_refine_diff_density_max 0.218
_refine_diff_density_min -0.198
_refine_ls_extinction_method none
_refine_ls_goodness_of_fit_ref 1.015
_refine_ls_hydrogen_treatment constr
_refine_ls_matrix_type full
_refine_ls_number_parameters 163
_refine_ls_number_reflns 2496
_refine_ls_number_restraints 0
_refine_ls_restrained_S_all 1.015
_refine_ls_R_factor_all 0.0421
_refine_ls_R_factor_gt 0.0364
_refine_ls_shift/su_max 0.000
_refine_ls_shift/su_mean 0.000
_refine_ls_structure_factor_coef Fsqd
_refine_ls_weighting_details 'calc w=1/[\s^2^(Fo^2^)+(0.0480P)^2^+0.3439P] where P=(Fo^2^+2Fc^2^)/3'
_refine_ls_weighting_scheme calc
_refine_ls_wR_factor_gt 0.0913
_refine_ls_wR_factor_ref 0.0966
_reflns_number_gt 2187
_reflns_number_total 2496
_reflns_threshold_expression I>2\s(I)
_cod_data_source_file xu5469.cif
_cod_data_source_block I
_cod_original_sg_symbol_H-M 'P 21/c'
_cod_database_code 2234053
_cod_database_fobs_code 2234053

loop_
_symmetry_equiv_pos_as_xyz
'x, y, z'
'-x, y+1/2, -z+1/2'
'-x, -y, -z'
'x, -y-1/2, z-1/2'

loop_
_atom_site_type_symbol
_atom_site_label
_atom_site_fract_x
_atom_site_fract_y
_atom_site_fract_z
_atom_site_U_iso_or_equiv
_atom_site_adp_type
_atom_site_calc_flag
_atom_site_refinement_flags
_atom_site_occupancy
_atom_site_symmetry_multiplicity
O O1 0.36576(6) 0.21438(10) 0.43914(9) 0.0285(2) Uani d . 1 1
N N1 0.17432(7) 0.10500(12) 0.59790(12) 0.0279(2) Uani d . 1 1
C C1 0.49902(8) 0.30995(13) 0.59134(12) 0.0208(2) Uani d . 1 1
C C2 0.53560(8) 0.42071(14) 0.68608(12) 0.0247(3) Uani d . 1 1
H H2 0.4947 0.4960 0.7124 0.030 Uiso calc R 1 1
C C3 0.63208(9) 0.42086(16) 0.74205(13) 0.0298(3) Uani d . 1 1
H H3 0.6570 0.4966 0.8062 0.036 Uiso calc R 1 1
C C4 0.69199(8) 0.31074(16) 0.70442(13) 0.0299(3) Uani d . 1 1
H H4 0.7575 0.3102 0.7441 0.036 Uiso calc R 1 1
C C5 0.65640(9) 0.20143(15) 0.60905(14) 0.0297(3) Uani d . 1 1
H H5 0.6976 0.1268 0.5826 0.036 Uiso calc R 1 1
C C6 0.56030(9) 0.20125(14) 0.55228(13) 0.0252(3) Uani d . 1 1
H H6 0.5361 0.1267 0.4865 0.030 Uiso calc R 1 1
C C7 0.39562(8) 0.30324(13) 0.53106(12) 0.0205(2) Uani d . 1 1
C C8 0.32829(7) 0.40714(13) 0.59087(12) 0.0201(2) Uani d . 1 1
H H8 0.3436 0.5120 0.5698 0.024 Uiso calc R 1 1
H H8B 0.3386 0.3957 0.6931 0.024 Uiso calc R 1 1
C C9 0.22257(7) 0.37701(13) 0.53382(12) 0.0198(2) Uani d . 1 1
H H9 0.2119 0.3901 0.4307 0.024 Uiso calc R 1 1
C C10 0.19687(8) 0.22196(13) 0.56679(12) 0.0211(2) Uani d . 1 1
C C11 0.15783(7) 0.48444(12) 0.59617(12) 0.0187(2) Uani d . 1 1
C C12 0.11047(8) 0.59901(13) 0.51696(12) 0.0218(2) Uani d . 1 1
H H12 0.1195 0.6126 0.4233 0.026 Uiso calc R 1 1
C C13 0.04974(8) 0.69400(13) 0.57491(13) 0.0232(3) Uani d . 1 1
H H13 0.0177 0.7726 0.5207 0.028 Uiso calc R 1 1
C C14 0.03583(8) 0.67459(13) 0.71113(13) 0.0224(2) Uani d . 1 1
H H14 -0.0067 0.7384 0.7496 0.027 Uiso calc R 1 1
C C15 0.08427(8) 0.56136(13) 0.79140(12) 0.0234(2) Uani d . 1 1
H H15 0.0755 0.5483 0.8852 0.028 Uiso calc R 1 1
C C16 0.14544(8) 0.46762(12) 0.73418(12) 0.0211(2) Uani d . 1 1
H H16 0.1792 0.3913 0.7895 0.025 Uiso calc R 1 1

loop_
_atom_site_aniso_label
_atom_site_aniso_U_11
_atom_site_aniso_U_22
_atom_site_aniso_U_33
_atom_site_aniso_U_12
_atom_site_aniso_U_13
_atom_site_aniso_U_23
O1 0.0216(4) 0.0328(5) 0.0314(5) -0.0005(4) 0.0048(3) -0.0109(4)
N1 0.0227(5) 0.0233(5) 0.0370(6) 0.0003(4) 0.0031(4) -0.0017(4)
C1 0.0179(5) 0.0224(5) 0.0228(5) 0.0004(4) 0.0057(4) 0.0020(4)
C2 0.0196(5) 0.0287(6) 0.0265(6) -0.0012(5) 0.0058(4) -0.0036(5)
C3 0.0223(6) 0.0390(7) 0.0281(6) -0.0062(5) 0.0038(5) -0.0029(6)
C4 0.0165(5) 0.0441(8) 0.0290(6) -0.0001(5) 0.0032(5) 0.0087(6)
C5 0.0217(6) 0.0319(7) 0.0365(7) 0.0067(5) 0.0081(5) 0.0053(5)
C6 0.0233(6) 0.0239(6) 0.0294(6) 0.0020(5) 0.0071(5) 0.0007(5)
C7 0.0187(5) 0.0212(5) 0.0223(5) -0.0007(4) 0.0052(4) 0.0003(4)
C8 0.0155(5) 0.0214(5) 0.0233(5) -0.0004(4) 0.0032(4) -0.0014(4)
C9 0.0163(5) 0.0210(5) 0.0222(5) 0.0011(4) 0.0030(4) -0.0002(4)
C10 0.0145(5) 0.0231(6) 0.0250(5) 0.0026(4) 0.0012(4) -0.0036(5)
C11 0.0136(5) 0.0177(5) 0.0248(5) -0.0015(4) 0.0029(4) -0.0007(4)
C12 0.0171(5) 0.0243(6) 0.0241(6) -0.0001(4) 0.0042(4) 0.0043(5)
C13 0.0167(5) 0.0208(5) 0.0317(6) 0.0019(4) 0.0023(4) 0.0047(5)
C14 0.0175(5) 0.0193(5) 0.0308(6) 0.0011(4) 0.0054(4) -0.0021(5)
C15 0.0239(6) 0.0220(5) 0.0250(6) 0.0006(5) 0.0060(4) -0.0002(5)
C16 0.0207(5) 0.0180(5) 0.0243(6) 0.0007(4) 0.0027(4) 0.0012(4)

loop_
_atom_type_symbol
_atom_type_description
_atom_type_scat_dispersion_real
_atom_type_scat_dispersion_imag
_atom_type_scat_source
C C 0.0181 0.0091 'International Tables Vol C Tables 4.2.6.8 and 6.1.1.4'
H H 0.0000 0.0000 'International Tables Vol C Tables 4.2.6.8 and 6.1.1.4'
N N 0.0311 0.0180 'International Tables Vol C Tables 4.2.6.8 and 6.1.1.4'
O O 0.0492 0.0322 'International Tables Vol C Tables 4.2.6.8 and 6.1.1.4'

loop_
_geom_angle_atom_site_label_1
_geom_angle_atom_site_label_2
_geom_angle_atom_site_label_3
_geom_angle
C2 C1 C6 119.34(11)
C2 C1 C7 121.85(10)
C6 C1 C7 118.81(11)
C3 C2 C1 119.96(11)
C3 C2 H2 120.0
C1 C2 H2 120.0
C4 C3 C2 120.21(12)
C4 C3 H3 119.9
C2 C3 H3 119.9
C3 C4 C5 120.15(11)
C3 C4 H4 119.9
C5 C4 H4 119.9
C4 C5 C6 119.88(12)
C4 C5 H5 120.1
C6 C5 H5 120.1
C5 C6 C1 120.44(12)
C5 C6 H6 119.8
C1 C6 H6 119.8
O1 C7 C1 121.29(10)
O1 C7 C8 120.89(10)
C1 C7 C8 117.79(10)
C7 C8 C9 113.21(9)
C7 C8 H8 108.9
C9 C8 H8 108.9
C7 C8 H8B 108.9
C9 C8 H8B 108.9
H8 C8 H8B 107.7
C10 C9 C11 108.43(9)
C10 C9 C8 110.20(9)
C11 C9 C8 111.29(9)
C10 C9 H9 109.0
C11 C9 H9 109.0
C8 C9 H9 109.0
N1 C10 C9 176.20(12)
C12 C11 C16 119.46(10)
C12 C11 C9 120.78(10)
C16 C11 C9 119.76(10)
C11 C12 C13 119.93(11)
C11 C12 H12 120.0
C13 C12 H12 120.0
C14 C13 C12 120.41(11)
C14 C13 H13 119.8
C12 C13 H13 119.8
C13 C14 C15 119.79(11)
C13 C14 H14 120.1
C15 C14 H14 120.1
C16 C15 C14 119.82(11)
C16 C15 H15 120.1
C14 C15 H15 120.1
C15 C16 C11 120.55(10)
C15 C16 H16 119.7
C11 C16 H16 119.7

loop_
_geom_bond_atom_site_label_1
_geom_bond_atom_site_label_2
_geom_bond_distance
O1 C7 1.2212(14)
N1 C10 1.1470(16)
C1 C2 1.3956(17)
C1 C6 1.3970(16)
C1 C7 1.4944(15)
C2 C3 1.3926(17)
C2 H2 0.9500
C3 C4 1.3879(19)
C3 H3 0.9500
C4 C5 1.386(2)
C4 H4 0.9500
C5 C6 1.3894(17)
C5 H5 0.9500
C6 H6 0.9500
C7 C8 1.5151(15)
C8 C9 1.5403(14)
C8 H8 0.9900
C8 H8B 0.9900
C9 C10 1.4796(16)
C9 C11 1.5217(14)
C9 H9 1.0000
C11 C12 1.3889(16)
C11 C16 1.3936(16)
C12 C13 1.3929(16)
C12 H12 0.9500
C13 C14 1.3853(17)
C13 H13 0.9500
C14 C15 1.3914(16)
C14 H14 0.9500
C15 C16 1.3868(16)
C15 H15 0.9500
C16 H16 0.9500

loop_
_geom_hbond_atom_site_label_D
_geom_hbond_atom_site_label_H
_geom_hbond_atom_site_label_A
_geom_hbond_site_symmetry_A
_geom_hbond_distance_DH
_geom_hbond_distance_HA
_geom_hbond_distance_DA
_geom_hbond_angle_DHA
C3 H3 N1 2_656 0.95 2.62 3.3669(17) 136
C8 H8b O1 4_566 0.99 2.56 3.5246(14) 163

loop_
_geom_torsion_atom_site_label_1
_geom_torsion_atom_site_label_2
_geom_torsion_atom_site_label_3
_geom_torsion_atom_site_label_4
_geom_torsion
C6 C1 C2 C3 -0.85(18)
C7 C1 C2 C3 178.58(11)
C1 C2 C3 C4 -0.31(19)
C2 C3 C4 C5 1.11(19)
C3 C4 C5 C6 -0.74(19)
C4 C5 C6 C1 -0.44(19)
C2 C1 C6 C5 1.23(18)
C7 C1 C6 C5 -178.23(11)
C2 C1 C7 O1 173.35(11)
C6 C1 C7 O1 -7.21(17)
C2 C1 C7 C8 -8.53(16)
C6 C1 C7 C8 170.91(10)
O1 C7 C8 C9 5.29(15)
C1 C7 C8 C9 -172.83(9)
C7 C8 C9 C10 59.99(12)
C7 C8 C9 C11 -179.69(9)
C10 C9 C11 C12 -130.84(11)
C8 C9 C11 C12 107.79(12)
C10 C9 C11 C16 48.89(13)
C8 C9 C11 C16 -72.47(13)
C16 C11 C12 C13 -1.27(16)
C9 C11 C12 C13 178.47(10)
C11 C12 C13 C14 -0.31(17)
C12 C13 C14 C15 1.28(17)
C13 C14 C15 C16 -0.67(17)
C14 C15 C16 C11 -0.91(17)
C12 C11 C16 C15 1.88(17)
C9 C11 C16 C15 -177.85(10)

loop_
_cod_related_entry_id
_cod_related_entry_database
_cod_related_entry_code
1 ChemSpider 86061
